data_4311669
loop_
_publ_author_name
'Scott J. Dalgarno'
'Michaele J. Hardie'
'Jerry L. Atwood'
'Colin L. Raston'

_publ_contact_author_address
;
   School of Biomedical and Chemical Sciences
   University of Western Australia
   Crawley
   Perth WA 6909
   Australia
;
_publ_contact_author_email clraston@chem.uwa.edu.au
_publ_contact_author_fax '+61 89380 1005'
_publ_contact_author_name 'Colin L. Raston'
_publ_contact_author_phone '+61 89380 3045'
_publ_section_title
;
 Bilayers, Corrugated Bilayers, and Coordination Polymers of
 p-Sulfonatocalix[6]arene
;
_journal_name_full 'Inorganic Chemistry'
_journal_page_first 6351
_journal_page_last 6356
_journal_paper_doi 10.1021/ic0493595
_journal_volume 43
_journal_year 2004
_chemical_formula_moiety 'C26 H39 La N O23 S3'
_chemical_formula_sum 'C26 H39 La N O23 S3'
_chemical_formula_weight 968.67
_chemical_name_common '[La(H2O)4(pyridine-N-dioxide)0.5(p-sulfonatocalix[6]-arene)0.5].3H2O'
_chemical_name_systematic
; 
 ? 
;
_space_group_IT_number 14
_symmetry_cell_setting monoclinic
_symmetry_space_group_name_Hall '-P 2ybc'
_symmetry_space_group_name_H-M 'P 1 21/c 1'
_atom_sites_solution_hydrogens geom
_atom_sites_solution_primary direct
_atom_sites_solution_secondary difmap
_audit_creation_method SHELXL-97
_cell_angle_alpha 90.00
_cell_angle_beta 108.7160(10)
_cell_angle_gamma 90.00
_cell_formula_units_Z 4
_cell_length_a 17.2709(2)
_cell_length_b 18.4511(3)
_cell_length_c 11.9992(3)
_cell_measurement_temperature 150(2)
_cell_volume 3621.55(12)
_computing_cell_refinement 'DENZO-SMN (Otwinowski & Minor, 1996)'
_computing_data_collection 'COLLECT (Nonius, 1999)'
_computing_data_reduction 'DENZO-SMN (Otwinowski & Minor, 1996)'
_computing_molecular_graphics
;
 XSeed (Barbour, 2001)
;
_computing_publication_material 'local program'
_computing_structure_refinement 'SHELXL-97 (Sheldrick, 1997)'
_computing_structure_solution 'SHELXS-97 (Sheldrick, 1990)'
_diffrn_ambient_temperature 150(2)
_diffrn_detector_area_resol_mean 9.091
_diffrn_measured_fraction_theta_full 0.996
_diffrn_measured_fraction_theta_max 0.996
_diffrn_measurement_device_type 'Nonius KappaCCD area detector diffractometer'
_diffrn_measurement_method
;
   Detector set at 30mm from sample with different 2theta offsets 
   1 degree phi exposures for chi=0 degree settings
   1 degree omega exposures for chi=90 degree settings
;
_diffrn_radiation_monochromator graphite
_diffrn_radiation_source 'fine-focus sealed tube'
_diffrn_radiation_type MoK\a
_diffrn_radiation_wavelength 0.71073
_diffrn_reflns_av_R_equivalents 0.1185
_diffrn_reflns_av_sigmaI/netI 0.0459
_diffrn_reflns_limit_h_max 21
_diffrn_reflns_limit_h_min -21
_diffrn_reflns_limit_k_max 22
_diffrn_reflns_limit_k_min -22
_diffrn_reflns_limit_l_max 14
_diffrn_reflns_limit_l_min -14
_diffrn_reflns_number 65215
_diffrn_reflns_theta_full 26.00
_diffrn_reflns_theta_max 26.00
_diffrn_reflns_theta_min 2.49
_exptl_absorpt_coefficient_mu 1.445
_exptl_absorpt_correction_T_max 0.924
_exptl_absorpt_correction_T_min 0.505
_exptl_absorpt_correction_type multi-scan
_exptl_absorpt_process_details
;
 Using multiple and symmetry-related data measurements via the program SORTAV
 See R.H. Blessing, Acta Cryst (1995), A51, 33-38 
;
_exptl_crystal_colour Colourless
_exptl_crystal_density_diffrn 1.777
_exptl_crystal_density_method 'not measured'
_exptl_crystal_description Plate
_exptl_crystal_F_000 1964
_exptl_crystal_size_max 0.16
_exptl_crystal_size_mid 0.14
_exptl_crystal_size_min 0.08
_refine_diff_density_max 3.132
_refine_diff_density_min -1.006
_refine_diff_density_rms 0.166
_refine_ls_extinction_method none
_refine_ls_goodness_of_fit_ref 1.140
_refine_ls_hydrogen_treatment mixed
_refine_ls_matrix_type full
_refine_ls_number_parameters 482
_refine_ls_number_reflns 7107
_refine_ls_number_restraints 0
_refine_ls_restrained_S_all 1.140
_refine_ls_R_factor_all 0.0734
_refine_ls_R_factor_gt 0.0646
_refine_ls_shift/su_max 0.001
_refine_ls_shift/su_mean 0.000
_refine_ls_structure_factor_coef Fsqd
_refine_ls_weighting_details 'calc w=1/[\s^2^(Fo^2^)+(0.0225P)^2^+52.7182P] where P=(Fo^2^+2Fc^2^)/3'
_refine_ls_weighting_scheme calc
_refine_ls_wR_factor_gt 0.1573
_refine_ls_wR_factor_ref 0.1618
_reflns_number_gt 6197
_reflns_number_total 7107
_reflns_threshold_expression >2sigma(I)
_cod_data_source_file ic0493595si20040517_065252_3.cif
_cod_data_source_block 6lapyno
_cod_depositor_comments
;
The following automatic conversions were performed:
'_symmetry_cell_setting' value 'Monoclinic' changed to 'monoclinic'
according to '/home/saulius/struct/CIF-dictionaries/cif_core.dic'
dictionary named 'cif_core.dic' version 2.4.1 from 2010-06-29.

Automatic conversion script
Id: cif_fix_enum 1527 2010-12-29 10:47:43Z saulius 
;
_cod_database_code 4311669

loop_
_symmetry_equiv_pos_as_xyz
'x, y, z'
'-x, y+1/2, -z+1/2'
'-x, -y, -z'
'x, -y-1/2, z-1/2'

loop_
_atom_site_label
_atom_site_type_symbol
_atom_site_fract_x
_atom_site_fract_y
_atom_site_fract_z
_atom_site_U_iso_or_equiv
_atom_site_adp_type
_atom_site_occupancy
_atom_site_symmetry_multiplicity
_atom_site_calc_flag
_atom_site_refinement_flags
_atom_site_disorder_assembly
_atom_site_disorder_group
La1 La 0.40113(3) 0.35234(2) 0.14667(4) 0.02292(14) Uani 1 1 d . . .
S1 S 0.16734(11) 0.34179(10) 0.01041(17) 0.0270(4) Uani 1 1 d . . .
S2 S -0.28205(11) 0.41019(10) 0.12086(16) 0.0251(4) Uani 1 1 d . . .
S3 S -0.38936(11) 0.35192(10) 0.67058(15) 0.0247(4) Uani 1 1 d . . .
O1 O 0.2511(3) 0.3331(3) 0.0929(5) 0.0332(13) Uani 1 1 d . . .
O2 O 0.1652(4) 0.3793(3) -0.0953(5) 0.0405(14) Uani 1 1 d . . .
O3 O 0.1269(3) 0.2712(3) -0.0089(5) 0.0360(13) Uani 1 1 d . . .
O4 O 0.0171(3) 0.5207(3) 0.2909(5) 0.0301(12) Uani 1 1 d . . .
H29 H 0.0157 0.5648 0.2729 0.036 Uiso 1 1 calc R . .
O5 O -0.2473(3) 0.4425(3) 0.0375(5) 0.0350(13) Uani 1 1 d . . .
O6 O -0.3199(4) 0.4635(3) 0.1767(5) 0.0359(13) Uani 1 1 d . . .
O7 O -0.3386(4) 0.3511(3) 0.0704(5) 0.0397(14) Uani 1 1 d . . .
O8 O -0.0103(3) 0.2848(3) 0.5062(5) 0.0304(12) Uani 1 1 d . . .
H28 H 0.0357 0.2978 0.5034 0.036 Uiso 1 1 calc R . .
O9 O -0.4380(3) 0.3253(3) 0.5553(4) 0.0300(12) Uani 1 1 d . . .
O10 O -0.4043(3) 0.4282(3) 0.6849(5) 0.0341(13) Uani 1 1 d . . .
O11 O -0.3992(3) 0.3084(3) 0.7667(5) 0.0333(13) Uani 1 1 d . . .
O12 O -0.0435(3) 0.3257(3) 0.7018(5) 0.0304(12) Uani 1 1 d . . .
H27 H -0.0371 0.3006 0.6471 0.037 Uiso 1 1 calc R . .
O13 O 0.3891(4) 0.3743(4) 0.3394(5) 0.0429(15) Uani 1 1 d . . .
O14 O 0.3795(4) 0.2296(3) 0.2442(6) 0.0463(16) Uani 1 1 d . . .
O15 O 0.3401(3) 0.4762(3) 0.1433(5) 0.0307(12) Uani 1 1 d . . .
O16 O 0.5371(3) 0.3220(3) 0.3088(5) 0.0347(13) Uani 1 1 d . . .
O17 O 0.5054(3) 0.4539(3) 0.1428(5) 0.0360(13) Uani 1 1 d . . .
O18 O 0.5106(3) 0.3117(3) 0.0569(5) 0.0332(13) Uani 1 1 d . . .
O19 O 0.3407(4) 0.3978(3) -0.0697(5) 0.0365(13) Uani 1 1 d . . .
O20 O 0.3576(4) 0.2438(3) -0.0061(6) 0.0461(16) Uani 1 1 d . . .
O21 O 0.5105(4) 0.6054(4) 0.1548(6) 0.0443(15) Uani 1 1 d . . .
O22 O 0.1707(7) 0.4386(6) -0.3262(10) 0.098(3) Uiso 1 1 d . . .
O23 O 0.2484(4) 0.1654(4) 0.0861(6) 0.0489(16) Uani 1 1 d . . .
N1 N 0.3588(4) 0.4232(4) 0.4008(5) 0.0294(14) Uani 1 1 d . . .
C1 C 0.0788(4) 0.5142(4) 0.1359(6) 0.0233(15) Uani 1 1 d . . .
C2 C 0.1115(4) 0.4708(4) 0.0691(6) 0.0248(15) Uani 1 1 d . . .
H2 H 0.1307 0.4921 0.0108 0.030 Uiso 1 1 calc R . .
C3 C 0.1168(4) 0.3956(4) 0.0863(6) 0.0218(14) Uani 1 1 d . . .
C4 C 0.0891(4) 0.3647(4) 0.1714(6) 0.0238(15) Uani 1 1 d . . .
H4 H 0.0935 0.3138 0.1832 0.029 Uiso 1 1 calc R . .
C5 C 0.0551(4) 0.4062(4) 0.2398(6) 0.0241(15) Uani 1 1 d . . .
C6 C 0.0487(4) 0.4820(4) 0.2200(6) 0.0232(15) Uani 1 1 d . . .
C7 C 0.0351(4) 0.3720(4) 0.3425(7) 0.0268(16) Uani 1 1 d . . .
H7A H 0.0650 0.3255 0.3612 0.032 Uiso 1 1 calc R . .
H7B H 0.0571 0.4040 0.4117 0.032 Uiso 1 1 calc R . .
C8 C -0.0534(4) 0.3572(4) 0.3284(6) 0.0222(14) Uani 1 1 d . . .
C9 C -0.1194(4) 0.3868(4) 0.2383(6) 0.0229(15) Uani 1 1 d . . .
H9 H -0.1097 0.4174 0.1805 0.027 Uiso 1 1 calc R . .
C10 C -0.1996(4) 0.3710(4) 0.2344(6) 0.0217(14) Uani 1 1 d . . .
C11 C -0.2144(4) 0.3307(4) 0.3187(6) 0.0226(15) Uani 1 1 d . . .
H11 H -0.2693 0.3242 0.3173 0.027 Uiso 1 1 calc R . .
C12 C -0.1517(4) 0.2984(4) 0.4078(6) 0.0215(14) Uani 1 1 d . . .
C13 C -0.0711(4) 0.3141(4) 0.4114(6) 0.0224(15) Uani 1 1 d . . .
C14 C -0.1677(5) 0.2527(4) 0.5019(7) 0.0255(15) Uani 1 1 d . . .
H14A H -0.1194 0.2215 0.5379 0.031 Uiso 1 1 calc R . .
H14B H -0.2148 0.2205 0.4648 0.031 Uiso 1 1 calc R . .
C15 C -0.1854(5) 0.2958(4) 0.5978(6) 0.0243(15) Uani 1 1 d . . .
C16 C -0.2664(5) 0.3048(4) 0.5930(6) 0.0243(15) Uani 1 1 d . . .
H16 H -0.3087 0.2840 0.5298 0.029 Uiso 1 1 calc R . .
C17 C -0.2861(4) 0.3433(4) 0.6782(6) 0.0224(14) Uani 1 1 d . . .
C18 C -0.2248(4) 0.3745(4) 0.7714(6) 0.0212(14) Uani 1 1 d . . .
H18 H -0.2389 0.4007 0.8304 0.025 Uiso 1 1 calc R . .
C19 C -0.1444(5) 0.3677(4) 0.7784(6) 0.0222(14) Uani 1 1 d . . .
C20 C -0.1241(4) 0.3291(4) 0.6903(6) 0.0247(15) Uani 1 1 d . . .
C21 C -0.0784(4) 0.4036(4) 0.8792(6) 0.0236(15) Uani 1 1 d . . .
H21A H -0.0243 0.3843 0.8824 0.028 Uiso 1 1 calc R . .
H21B H -0.0875 0.3918 0.9545 0.028 Uiso 1 1 calc R . .
C22 C 0.2799(5) 0.4428(5) 0.3638(7) 0.0338(18) Uani 1 1 d . . .
H22 H 0.2443 0.4248 0.2912 0.041 Uiso 1 1 calc R . .
C23 C 0.2505(6) 0.4886(5) 0.4303(8) 0.039(2) Uani 1 1 d . . .
H23 H 0.1943 0.5016 0.4049 0.047 Uiso 1 1 calc R . .
C24 C 0.3026(6) 0.5158(5) 0.5343(8) 0.042(2) Uani 1 1 d . . .
H24 H 0.2827 0.5479 0.5808 0.050 Uiso 1 1 calc R . .
C25 C 0.3838(6) 0.4959(6) 0.5701(8) 0.047(2) Uani 1 1 d . . .
H25 H 0.4205 0.5148 0.6411 0.056 Uiso 1 1 calc R . .
C26 C 0.4111(5) 0.4490(5) 0.5029(7) 0.0370(19) Uani 1 1 d . . .
H26 H 0.4668 0.4345 0.5278 0.044 Uiso 1 1 calc R . .

loop_
_atom_site_aniso_label
_atom_site_aniso_U_11
_atom_site_aniso_U_22
_atom_site_aniso_U_33
_atom_site_aniso_U_23
_atom_site_aniso_U_13
_atom_site_aniso_U_12
La1 0.0227(2) 0.0263(2) 0.0194(2) -0.00062(17) 0.00613(16) 0.00148(17)
S1 0.0220(9) 0.0293(10) 0.0310(10) -0.0059(8) 0.0104(7) -0.0038(7)
S2 0.0213(9) 0.0312(10) 0.0221(9) 0.0020(7) 0.0062(7) 0.0008(7)
S3 0.0251(9) 0.0283(9) 0.0211(9) -0.0032(7) 0.0078(7) -0.0023(7)
O1 0.025(3) 0.033(3) 0.039(3) -0.006(2) 0.006(2) -0.004(2)
O2 0.051(4) 0.046(4) 0.028(3) -0.003(3) 0.019(3) 0.003(3)
O3 0.031(3) 0.029(3) 0.052(4) -0.014(3) 0.018(3) -0.011(2)
O4 0.035(3) 0.029(3) 0.032(3) -0.002(2) 0.018(2) -0.001(2)
O5 0.028(3) 0.051(4) 0.025(3) 0.012(3) 0.008(2) 0.005(3)
O6 0.040(3) 0.035(3) 0.033(3) 0.002(2) 0.012(3) 0.011(3)
O7 0.030(3) 0.036(3) 0.046(4) -0.002(3) 0.003(3) -0.005(3)
O8 0.025(3) 0.038(3) 0.029(3) 0.011(2) 0.010(2) 0.007(2)
O9 0.028(3) 0.039(3) 0.022(3) -0.006(2) 0.006(2) 0.002(2)
O10 0.026(3) 0.032(3) 0.041(3) -0.010(2) 0.006(2) 0.002(2)
O11 0.030(3) 0.043(3) 0.030(3) 0.000(2) 0.014(2) -0.006(2)
O12 0.027(3) 0.039(3) 0.026(3) -0.005(2) 0.010(2) 0.000(2)
O13 0.043(4) 0.048(4) 0.035(3) -0.004(3) 0.009(3) 0.003(3)
O14 0.054(4) 0.031(3) 0.048(4) 0.009(3) 0.007(3) -0.003(3)
O15 0.032(3) 0.026(3) 0.031(3) -0.003(2) 0.004(2) 0.004(2)
O16 0.031(3) 0.041(3) 0.028(3) -0.001(2) 0.004(2) 0.006(3)
O17 0.031(3) 0.035(3) 0.042(3) -0.001(3) 0.012(3) -0.001(2)
O18 0.030(3) 0.039(3) 0.034(3) 0.001(2) 0.014(2) 0.005(2)
O19 0.048(4) 0.035(3) 0.026(3) 0.002(2) 0.011(3) 0.003(3)
O20 0.052(4) 0.035(3) 0.057(4) -0.019(3) 0.026(3) -0.009(3)
O21 0.053(4) 0.044(4) 0.044(4) 0.006(3) 0.026(3) 0.006(3)
O23 0.046(4) 0.038(4) 0.062(4) -0.002(3) 0.017(3) -0.006(3)
N1 0.036(4) 0.031(4) 0.020(3) -0.003(3) 0.009(3) 0.004(3)
C1 0.019(3) 0.025(4) 0.022(4) 0.000(3) 0.002(3) -0.001(3)
C2 0.020(3) 0.033(4) 0.020(3) 0.001(3) 0.005(3) -0.006(3)
C3 0.018(3) 0.032(4) 0.015(3) -0.002(3) 0.005(3) 0.005(3)
C4 0.017(3) 0.024(4) 0.029(4) -0.001(3) 0.004(3) -0.003(3)
C5 0.014(3) 0.034(4) 0.021(4) 0.003(3) 0.001(3) -0.002(3)
C6 0.020(3) 0.031(4) 0.018(3) -0.001(3) 0.004(3) -0.001(3)
C7 0.017(3) 0.036(4) 0.027(4) 0.006(3) 0.006(3) 0.001(3)
C8 0.019(3) 0.025(4) 0.023(3) -0.002(3) 0.006(3) -0.001(3)
C9 0.020(3) 0.023(4) 0.025(4) 0.001(3) 0.008(3) -0.002(3)
C10 0.022(3) 0.030(4) 0.012(3) -0.005(3) 0.004(3) 0.005(3)
C11 0.021(3) 0.038(4) 0.011(3) 0.003(3) 0.009(3) 0.005(3)
C12 0.025(4) 0.021(3) 0.021(3) -0.001(3) 0.011(3) 0.002(3)
C13 0.024(4) 0.024(4) 0.019(3) -0.001(3) 0.007(3) 0.008(3)
C14 0.029(4) 0.022(4) 0.027(4) 0.002(3) 0.012(3) 0.000(3)
C15 0.029(4) 0.025(4) 0.021(4) 0.000(3) 0.011(3) -0.002(3)
C16 0.028(4) 0.020(3) 0.025(4) -0.003(3) 0.009(3) -0.004(3)
C17 0.022(3) 0.019(3) 0.026(4) 0.002(3) 0.007(3) -0.003(3)
C18 0.029(4) 0.017(3) 0.017(3) 0.000(3) 0.008(3) 0.002(3)
C19 0.030(4) 0.016(3) 0.021(3) 0.004(3) 0.008(3) 0.001(3)
C20 0.025(4) 0.025(4) 0.025(4) 0.002(3) 0.010(3) -0.001(3)
C21 0.021(3) 0.025(4) 0.022(4) 0.002(3) 0.004(3) -0.002(3)
C22 0.028(4) 0.041(5) 0.029(4) 0.002(3) 0.005(3) 0.001(4)
C23 0.040(5) 0.040(5) 0.036(5) 0.007(4) 0.011(4) 0.008(4)
C24 0.055(6) 0.037(5) 0.035(5) 0.001(4) 0.016(4) 0.012(4)
C25 0.051(6) 0.054(6) 0.028(5) -0.012(4) 0.002(4) 0.000(5)
C26 0.033(4) 0.047(5) 0.026(4) -0.001(4) 0.003(3) 0.005(4)

loop_
_atom_type_symbol
_atom_type_description
_atom_type_scat_dispersion_real
_atom_type_scat_dispersion_imag
_atom_type_scat_source
C C 0.0033 0.0016 'International Tables Vol C Tables 4.2.6.8 and 6.1.1.4'
H H 0.0000 0.0000 'International Tables Vol C Tables 4.2.6.8 and 6.1.1.4'
N N 0.0061 0.0033 'International Tables Vol C Tables 4.2.6.8 and 6.1.1.4'
O O 0.0106 0.0060 'International Tables Vol C Tables 4.2.6.8 and 6.1.1.4'
S S 0.1246 0.1234 'International Tables Vol C Tables 4.2.6.8 and 6.1.1.4'
La La -0.2871 2.4523 'International Tables Vol C Tables 4.2.6.8 and 6.1.1.4'

loop_
_geom_angle_atom_site_label_1
_geom_angle_atom_site_label_2
_geom_angle_atom_site_label_3
_geom_angle
_geom_angle_site_symmetry_1
_geom_angle_site_symmetry_3
_geom_angle_publ_flag
O13 La1 O1 82.6(2) . . ?
O13 La1 O15 72.5(2) . . ?
O1 La1 O15 74.27(18) . . ?
O13 La1 O18 138.5(2) . . ?
O1 La1 O18 134.04(18) . . ?
O15 La1 O18 128.30(18) . . ?
O13 La1 O16 69.7(2) . . ?
O1 La1 O16 141.62(19) . . ?
O15 La1 O16 118.97(18) . . ?
O18 La1 O16 68.86(18) . . ?
O13 La1 O19 140.2(2) . . ?
O1 La1 O19 74.72(19) . . ?
O15 La1 O19 70.09(18) . . ?
O18 La1 O19 77.85(18) . . ?
O16 La1 O19 142.75(19) . . ?
O13 La1 O17 99.7(2) . . ?
O1 La1 O17 139.94(18) . . ?
O15 La1 O17 68.56(18) . . ?
O18 La1 O17 66.25(18) . . ?
O16 La1 O17 72.74(19) . . ?
O19 La1 O17 79.03(19) . . ?
O13 La1 O14 69.6(2) . . ?
O1 La1 O14 73.0(2) . . ?
O15 La1 O14 132.2(2) . . ?
O18 La1 O14 99.5(2) . . ?
O16 La1 O14 72.7(2) . . ?
O19 La1 O14 130.7(2) . . ?
O17 La1 O14 145.4(2) . . ?
O13 La1 O20 133.9(2) . . ?
O1 La1 O20 70.87(19) . . ?
O15 La1 O20 130.6(2) . . ?
O18 La1 O20 64.82(19) . . ?
O16 La1 O20 110.1(2) . . ?
O19 La1 O20 67.7(2) . . ?
O17 La1 O20 125.03(19) . . ?
O14 La1 O20 67.0(2) . . ?
O2 S1 O3 114.5(4) . . ?
O2 S1 O1 112.8(4) . . ?
O3 S1 O1 109.0(3) . . ?
O2 S1 C3 108.0(4) . . ?
O3 S1 C3 107.1(3) . . ?
O1 S1 C3 104.9(3) . . ?
O5 S2 O6 112.7(4) . . ?
O5 S2 O7 113.0(4) . . ?
O6 S2 O7 110.8(4) . . ?
O5 S2 C10 106.8(3) . . ?
O6 S2 C10 106.8(3) . . ?
O7 S2 C10 106.2(4) . . ?
O10 S3 O9 111.7(3) . . ?
O10 S3 O11 111.7(4) . . ?
O9 S3 O11 112.8(3) . . ?
O10 S3 C17 107.3(3) . . ?
O9 S3 C17 106.6(3) . . ?
O11 S3 C17 106.4(3) . . ?
S1 O1 La1 150.9(4) . . ?
N1 O13 La1 142.0(5) . . ?
C22 N1 C26 121.1(7) . . ?
C22 N1 O13 121.5(7) . . ?
C26 N1 O13 117.3(7) . . ?
C2 C1 C6 119.1(7) . . ?
C2 C1 C21 119.7(7) . 3_566 ?
C6 C1 C21 121.1(7) . 3_566 ?
C1 C2 C3 120.7(7) . . ?
C4 C3 C2 119.7(7) . . ?
C4 C3 S1 119.8(6) . . ?
C2 C3 S1 120.2(6) . . ?
C3 C4 C5 121.5(7) . . ?
C4 C5 C6 118.2(7) . . ?
C4 C5 C7 120.1(7) . . ?
C6 C5 C7 121.3(7) . . ?
O4 C6 C1 123.0(7) . . ?
O4 C6 C5 116.2(6) . . ?
C1 C6 C5 120.7(7) . . ?
C8 C7 C5 118.1(6) . . ?
C13 C8 C9 117.7(6) . . ?
C13 C8 C7 118.3(6) . . ?
C9 C8 C7 123.9(6) . . ?
C10 C9 C8 119.6(7) . . ?
C11 C10 C9 121.0(7) . . ?
C11 C10 S2 120.2(6) . . ?
C9 C10 S2 118.7(5) . . ?
C10 C11 C12 121.8(7) . . ?
C11 C12 C13 117.0(6) . . ?
C11 C12 C14 122.1(6) . . ?
C13 C12 C14 120.7(6) . . ?
C8 C13 O8 122.0(6) . . ?
C8 C13 C12 122.7(6) . . ?
O8 C13 C12 115.2(6) . . ?
C12 C14 C15 114.1(6) . . ?
C16 C15 C20 118.3(7) . . ?
C16 C15 C14 118.6(7) . . ?
C20 C15 C14 123.1(7) . . ?
C17 C16 C15 121.1(7) . . ?
C16 C17 C18 120.3(7) . . ?
C16 C17 S3 119.8(6) . . ?
C18 C17 S3 119.9(6) . . ?
C19 C18 C17 120.3(7) . . ?
C18 C19 C20 119.5(7) . . ?
C18 C19 C21 119.7(6) . . ?
C20 C19 C21 120.8(7) . . ?
O12 C20 C15 123.4(7) . . ?
O12 C20 C19 116.2(6) . . ?
C15 C20 C19 120.4(7) . . ?
C19 C21 C1 111.4(6) . 3_566 ?
N1 C22 C23 120.1(8) . . ?
C22 C23 C24 119.8(8) . . ?
C23 C24 C25 119.3(8) . . ?
C26 C25 C24 119.6(8) . . ?
N1 C26 C25 120.0(8) . . ?

loop_
_geom_bond_atom_site_label_1
_geom_bond_atom_site_label_2
_geom_bond_distance
_geom_bond_site_symmetry_2
_geom_bond_publ_flag
La1 O13 2.421(6) . ?
La1 O1 2.486(5) . ?
La1 O15 2.511(5) . ?
La1 O18 2.571(5) . ?
La1 O16 2.585(5) . ?
La1 O19 2.606(5) . ?
La1 O17 2.610(6) . ?
La1 O14 2.630(6) . ?
La1 O20 2.656(6) . ?
S1 O2 1.435(6) . ?
S1 O3 1.460(6) . ?
S1 O1 1.477(6) . ?
S1 C3 1.757(7) . ?
S2 O5 1.449(6) . ?
S2 O6 1.459(6) . ?
S2 O7 1.459(6) . ?
S2 C10 1.778(7) . ?
S3 O10 1.450(6) . ?
S3 O9 1.454(5) . ?
S3 O11 1.460(6) . ?
S3 C17 1.764(7) . ?
O4 C6 1.353(9) . ?
O8 C13 1.386(9) . ?
O12 C20 1.354(9) . ?
O13 N1 1.370(9) . ?
N1 C22 1.341(10) . ?
N1 C26 1.354(10) . ?
C1 C2 1.375(11) . ?
C1 C6 1.406(10) . ?
C1 C21 1.527(10) 3_566 ?
C2 C3 1.402(11) . ?
C3 C4 1.382(10) . ?
C4 C5 1.383(10) . ?
C5 C6 1.415(11) . ?
C5 C7 1.521(10) . ?
C7 C8 1.507(9) . ?
C8 C13 1.383(10) . ?
C8 C9 1.406(10) . ?
C9 C10 1.403(10) . ?
C10 C11 1.344(10) . ?
C11 C12 1.389(10) . ?
C12 C13 1.409(10) . ?
C12 C14 1.505(10) . ?
C14 C15 1.508(10) . ?
C15 C16 1.391(10) . ?
C15 C20 1.406(10) . ?
C16 C17 1.374(10) . ?
C17 C18 1.395(10) . ?
C18 C19 1.369(10) . ?
C19 C20 1.411(10) . ?
C19 C21 1.522(10) . ?
C21 C1 1.527(10) 3_566 ?
C22 C23 1.368(12) . ?
C23 C24 1.378(13) . ?
C24 C25 1.378(13) . ?
C25 C26 1.367(13) . ?
